data_4117031
loop_
_publ_author_name
'Richard Gilardi'
'J. Flippen-Anderson'
'Clifford George'
'Ray J. Butcher'

_publ_contact_author
;
    Richard Gilardi
    Laboratory for the Structure of Matter
    Naval Research Laboratory
    Washington DC 20375-5341
;
_publ_contact_author_email gilardi@roentgen.nrl.navy.mil
_publ_contact_author_fax '202 767 6874'
_publ_contact_author_phone '202 767 3463'
_publ_section_title
;
 A New Class of Flexible Energetic Salts: The Crystal Structures of the
 Ammonium, Lithium, Potassium, and Cesium Salts of Dinitramide
;
_journal_name_full 'Journal of the American Chemical Society'
_journal_page_first 9411
_journal_page_last 9416
_journal_paper_doi 10.1021/ja9709280
_journal_volume 119
_journal_year 1997
_chemical_formula_sum 'H4 N4 O4'
_chemical_formula_weight 124.07
_chemical_name_systematic
; 
     Ammonium dinitramide 
;
_space_group_IT_number 14
_symmetry_cell_setting monoclinic
_symmetry_space_group_name_Hall '-P 2ybc'
_symmetry_space_group_name_H-M 'P 1 21/c 1'
_atom_sites_solution_hydrogens geom
_atom_sites_solution_primary direct
_atom_sites_solution_secondary difmap
_audit_creation_method SHELXL
_cell_angle_alpha 90.00
_cell_angle_beta 100.40(1)
_cell_angle_gamma 90.00
_cell_formula_units_Z 4
_cell_length_a 6.914(1)
_cell_length_b 11.787(3)
_cell_length_c 5.614(1)
_cell_measurement_reflns_used 25
_cell_measurement_temperature 223(2)
_cell_measurement_theta_max 22.4
_cell_measurement_theta_min 12.1
_cell_volume 450.00(15)
_computing_cell_refinement 'Siemens P3 software'
_computing_data_collection 'Siemens P3 software'
_computing_data_reduction 'Siemens XDISK'
_computing_molecular_graphics 'Siemens SHELXTL'
_computing_publication_material 'Siemens SHELXTL'
_computing_structure_refinement 'SHELXL-93 (Sheldrick, 1993)'
_computing_structure_solution 'SHELXS-86 (Sheldrick, 1990)'
_diffrn_ambient_temperature 223(2)
_diffrn_measurement_device 'Siemens R3/mv '
_diffrn_measurement_method '\w scans'
_diffrn_radiation_monochromator graphite
_diffrn_radiation_source 'fine-focus sealed tube'
_diffrn_radiation_type MoK\a
_diffrn_radiation_wavelength 0.71073
_diffrn_reflns_av_R_equivalents 0.0117
_diffrn_reflns_av_sigmaI/netI 0.0225
_diffrn_reflns_limit_h_max 9
_diffrn_reflns_limit_h_min 0
_diffrn_reflns_limit_k_max 16
_diffrn_reflns_limit_k_min 0
_diffrn_reflns_limit_l_max 7
_diffrn_reflns_limit_l_min -7
_diffrn_reflns_number 1409
_diffrn_reflns_theta_max 30.06
_diffrn_reflns_theta_min 3.00
_diffrn_standards_interval_count 97
_diffrn_standards_number 3
_exptl_absorpt_coefficient_mu 0.187
_exptl_absorpt_correction_type none
_exptl_crystal_colour colorless
_exptl_crystal_density_diffrn 1.831
_exptl_crystal_description 'irregular chunk'
_exptl_crystal_F_000 256
_exptl_crystal_size_max 0.25
_exptl_crystal_size_mid 0.06
_exptl_crystal_size_min 0.03
_refine_diff_density_max 0.207
_refine_diff_density_min -0.186
_refine_diff_density_rms 0.043
_refine_ls_extinction_coef 0.0106(38)
_refine_ls_extinction_expression Fc^*^=kFc[1+0.001xFc^2^\l^3^/sin(2\q)]^-1/4^
_refine_ls_extinction_method SHELXL
_refine_ls_goodness_of_fit_all 1.028
_refine_ls_goodness_of_fit_obs 1.084
_refine_ls_hydrogen_treatment isotropic
_refine_ls_matrix_type full
_refine_ls_number_parameters 90
_refine_ls_number_reflns 1303
_refine_ls_number_restraints 0
_refine_ls_restrained_S_all 1.214
_refine_ls_restrained_S_obs 1.084
_refine_ls_R_factor_all 0.0426
_refine_ls_R_factor_obs 0.0307
_refine_ls_shift/esd_max -0.001
_refine_ls_shift/esd_mean 0.000
_refine_ls_structure_factor_coef Fsqd
_refine_ls_weighting_details 'w=1/[\s^2^(Fo^2^)+(0.0416P)^2^+0.0033P] where P=(Fo^2^+2Fc^2^)/3'
_refine_ls_weighting_scheme calc
_refine_ls_wR_factor_all 0.0888
_refine_ls_wR_factor_obs 0.0714
_reflns_number_observed 1064
_reflns_number_total 1316
_reflns_observed_criterion >2sigma(I)
_cod_data_source_file ja9709280_1.cif
_cod_data_source_block sri12lt
_cod_depositor_comments
;
The following automatic conversions were performed:

'_refine_ls_weighting_scheme' value 'calc
w=1/[\s^2^(Fo^2^)+(0.0416P)^2^+0.0033P] where P=(Fo^2^+2Fc^2^)/3' was
changed to 'calc'. New tag '_refine_ls_weighting_details' was
created. The value of the new tag was set to
'w=1/[\s^2^(Fo^2^)+(0.0416P)^2^+0.0033P] where P=(Fo^2^+2Fc^2^)/3'.

Automatic conversion script
Id: cif_fix_values 3143 2015-03-26 13:38:13Z robertas 
;
_cod_original_cell_volume 450.0(2)
_cod_database_code 4117031

loop_
_symmetry_equiv_pos_as_xyz
'x, y, z'
'-x, y+1/2, -z+1/2'
'-x, -y, -z'
'x, -y-1/2, z-1/2'

loop_
_atom_site_aniso_label
_atom_site_aniso_U_11
_atom_site_aniso_U_22
_atom_site_aniso_U_33
_atom_site_aniso_U_23
_atom_site_aniso_U_13
_atom_site_aniso_U_12
O2B 0.0249(4) 0.0291(4) 0.0291(4) -0.0031(3) -0.0011(3) -0.0055(3)
O2A 0.0304(4) 0.0314(4) 0.0323(4) -0.0017(3) 0.0145(3) 0.0034(3)
O3B 0.0381(5) 0.0403(5) 0.0165(3) 0.0010(3) 0.0050(3) 0.0013(3)
O3A 0.0213(4) 0.0452(5) 0.0339(4) 0.0014(4) 0.0082(3) 0.0015(3)
N1 0.0205(4) 0.0310(4) 0.0177(4) -0.0034(3) 0.0041(3) -0.0035(3)
N2 0.0208(4) 0.0206(4) 0.0197(4) 0.0028(3) 0.0033(3) 0.0008(3)
N3 0.0235(4) 0.0205(4) 0.0204(4) 0.0009(3) 0.0061(3) -0.0006(3)
N4 0.0294(5) 0.0303(5) 0.0220(5) -0.0019(4) 0.0063(4) -0.0033(4)

loop_
_atom_site_label
_atom_site_type_symbol
_atom_site_fract_x
_atom_site_fract_y
_atom_site_fract_z
_atom_site_U_iso_or_equiv
_atom_site_thermal_displace_type
_atom_site_occupancy
_atom_site_calc_flag
O2B O 0.97728(11) 0.19198(7) 0.05022(14) 0.0284(2) Uani 1 d
O2A O 0.97494(12) 0.07303(7) -0.24501(14) 0.0302(2) Uani 1 d
O3B O 0.69474(13) 0.12535(7) 0.26368(13) 0.0316(2) Uani 1 d
O3A O 0.42656(11) 0.14535(8) -0.00026(15) 0.0331(2) Uani 1 d
N1 N 0.69134(12) 0.10981(7) -0.1442(2) 0.0230(2) Uani 1 d
N2 N 0.89184(12) 0.12558(7) -0.10163(15) 0.0204(2) Uani 1 d
N3 N 0.60853(13) 0.13022(7) 0.05355(15) 0.0212(2) Uani 1 d
N4 N 1.2723(2) 0.11593(9) 0.4684(2) 0.0270(2) Uani 1 d
H1 H 1.2190(26) 0.0512(16) 0.4424(31) 0.055(5) Uiso 1 d
H2 H 1.3423(28) 0.1209(14) 0.6042(35) 0.059(5) Uiso 1 d
H3 H 1.3483(32) 0.1312(17) 0.3650(37) 0.072(6) Uiso 1 d
H4 H 1.1774(27) 0.1710(17) 0.4673(32) 0.064(5) Uiso 1 d

loop_
_atom_type_symbol
_atom_type_description
_atom_type_scat_dispersion_real
_atom_type_scat_dispersion_imag
_atom_type_scat_source
H H 0.0000 0.0000 'International Tables Vol C Tables 4.2.6.8 and 6.1.1.4'
N N 0.0061 0.0033 'International Tables Vol C Tables 4.2.6.8 and 6.1.1.4'
O O 0.0106 0.0060 'International Tables Vol C Tables 4.2.6.8 and 6.1.1.4'

loop_
_geom_angle_atom_site_label_1
_geom_angle_atom_site_label_2
_geom_angle_atom_site_label_3
_geom_angle
N3 N1 N2 113.20(8)
O2B N2 O2A 123.35(9)
O2B N2 N1 123.38(8)
O2A N2 N1 113.03(8)
O3B N3 O3A 122.18(9)
O3B N3 N1 125.14(9)
O3A N3 N1 112.40(8)

loop_
_geom_bond_atom_site_label_1
_geom_bond_atom_site_label_2
_geom_bond_distance
O2B N2 1.2274(11)
O2A N2 1.2364(11)
O3B N3 1.2233(12)
O3A N3 1.2524(11)
N1 N3 1.3594(12)
N1 N2 1.3760(12)

loop_
_geom_torsion_atom_site_label_1
_geom_torsion_atom_site_label_2
_geom_torsion_atom_site_label_3
_geom_torsion_atom_site_label_4
_geom_torsion
N3 N1 N2 O2B -28.27(13)
N3 N1 N2 O2A 157.25(8)
N2 N1 N3 O3B -23.74(13)
N2 N1 N3 O3A 162.19(8)

loop_
_cod_related_entry_id
_cod_related_entry_database
_cod_related_entry_code
1 ChemSpider 8394920
